data_1512254
loop_
_publ_author_name
'Surov, Artem O.'
'Bui, Cong Trinh'
'Proshin, Alexey N.'
'Roussel, Pascal'
'Idrissi, Abdenacer'
'Perlovich, German L.'

_publ_section_title
;
 Novel 1,2,4-thiadiazole derivatives: crystal structure, conformational
 analysis, hydrogen bond networks, calculations, and thermodynamic
 characteristics of crystal lattices.
;
_journal_issue 36
_journal_name_full 'The journal of physical chemistry. B'
_journal_page_first 10414
_journal_page_last 10429
_journal_paper_doi 10.1021/jp405624e
_journal_volume 117
_journal_year 2013
_chemical_formula_sum 'C12 H15 N3 O2 S'
_chemical_formula_weight 265.33
_chemical_name_systematic
; 
 ? 
;
_space_group_IT_number 14
_symmetry_cell_setting monoclinic
_symmetry_space_group_name_Hall '-P 2ybc'
_symmetry_space_group_name_H-M 'P 1 21/c 1'
_atom_sites_solution_hydrogens geom
_atom_sites_solution_primary direct
_atom_sites_solution_secondary difmap
_audit_creation_method SHELXL-97
_cell_angle_alpha 90.00
_cell_angle_beta 101.681(5)
_cell_angle_gamma 90.00
_cell_formula_units_Z 4
_cell_length_a 11.299(3)
_cell_length_b 7.254(2)
_cell_length_c 15.444(5)
_cell_measurement_reflns_used 1926
_cell_measurement_temperature 173(2)
_cell_measurement_theta_max 27.67
_cell_measurement_theta_min 2.69
_cell_volume 1239.6(6)
_computing_cell_refinement 'Bruker SMART'
_computing_data_collection 'Bruker SMART'
_computing_data_reduction 'Bruker SAINT'
_computing_molecular_graphics 'Bruker SHELXTL'
_computing_publication_material 'Bruker SHELXTL'
_computing_structure_refinement 'SHELXL-97 (Sheldrick, 1997)'
_computing_structure_solution 'SHELXS-97 (Sheldrick, 1990)'
_diffrn_ambient_temperature 173(2)
_diffrn_measured_fraction_theta_full 0.997
_diffrn_measured_fraction_theta_max 0.997
_diffrn_measurement_device_type 'Bruker SMART APEX II'
_diffrn_measurement_method \w
_diffrn_radiation_monochromator graphite
_diffrn_radiation_source 'fine-focus sealed tube'
_diffrn_radiation_type MoK\a
_diffrn_radiation_wavelength 0.71073
_diffrn_reflns_av_R_equivalents 0.0429
_diffrn_reflns_av_sigmaI/netI 0.0432
_diffrn_reflns_limit_h_max 14
_diffrn_reflns_limit_h_min -14
_diffrn_reflns_limit_k_max 9
_diffrn_reflns_limit_k_min -9
_diffrn_reflns_limit_l_max 19
_diffrn_reflns_limit_l_min -19
_diffrn_reflns_number 9627
_diffrn_reflns_theta_full 27.00
_diffrn_reflns_theta_max 27.00
_diffrn_reflns_theta_min 2.69
_diffrn_standards_decay_% 0
_diffrn_standards_interval_time 0
_diffrn_standards_number 0
_exptl_absorpt_coefficient_mu 0.259
_exptl_absorpt_correction_T_max 0.7461
_exptl_absorpt_correction_T_min 0.6641
_exptl_absorpt_correction_type multi-scan
_exptl_absorpt_process_details 'SADABS (Bruker, 2004)'
_exptl_crystal_colour colourless
_exptl_crystal_density_diffrn 1.422
_exptl_crystal_density_meas ?
_exptl_crystal_density_method 'not measured'
_exptl_crystal_description prism
_exptl_crystal_F_000 560
_exptl_crystal_size_max 0.10
_exptl_crystal_size_mid 0.08
_exptl_crystal_size_min 0.07
_refine_diff_density_max 0.268
_refine_diff_density_min -0.212
_refine_diff_density_rms 0.046
_refine_ls_extinction_method none
_refine_ls_goodness_of_fit_ref 1.033
_refine_ls_hydrogen_treatment mixed
_refine_ls_matrix_type full
_refine_ls_number_parameters 231
_refine_ls_number_reflns 2701
_refine_ls_number_restraints 0
_refine_ls_restrained_S_all 1.033
_refine_ls_R_factor_all 0.0516
_refine_ls_R_factor_gt 0.0374
_refine_ls_shift/su_max 0.001
_refine_ls_shift/su_mean 0.000
_refine_ls_structure_factor_coef Fsqd
_refine_ls_weighting_details 'calc w=1/[\s^2^(Fo^2^)+(0.0484P)^2^+0.0974P] where P=(Fo^2^+2Fc^2^)/3'
_refine_ls_weighting_scheme calc
_refine_ls_wR_factor_gt 0.0923
_refine_ls_wR_factor_ref 0.0993
_reflns_number_gt 2144
_reflns_number_total 2701
_reflns_threshold_expression I>2\s(I)
_cod_data_source_file jp405624e_si_003.cif
_cod_data_source_block q
_cod_depositor_comments
;
The following automatic conversions were performed:

'_symmetry_cell_setting' value 'Monoclinic' changed to 'monoclinic'
according to /home/saulius/struct/CIF-dictionaries/cif_core.dic
dictionary named 'cif_core.dic' version 2.4.2 from 2011-04-26.

Automatic conversion script
Id: cif_fix_values 1891 2012-01-12 08:04:46Z andrius 

The following automatic conversions were performed:

'_exptl_crystal_density_meas' value 'not measured' was changed to '?'
- the value is perceived as not measured.

Automatic conversion script
Id: cif_fix_values 3008 2015-01-20 13:52:24Z robertas 
;
_cod_original_cell_volume 1239.7(6)
_cod_original_sg_symbol_H-M 'P 21/c'
_cod_database_code 1512254

loop_
_symmetry_equiv_pos_as_xyz
'x, y, z'
'-x, y+1/2, -z+1/2'
'-x, -y, -z'
'x, -y-1/2, z-1/2'

loop_
_atom_site_label
_atom_site_type_symbol
_atom_site_fract_x
_atom_site_fract_y
_atom_site_fract_z
_atom_site_U_iso_or_equiv
_atom_site_adp_type
_atom_site_occupancy
_atom_site_symmetry_multiplicity
_atom_site_calc_flag
_atom_site_refinement_flags
_atom_site_disorder_assembly
_atom_site_disorder_group
S1 S 0.56107(4) 0.72916(6) 0.07886(3) 0.02954(15) Uani 1 1 d . . .
O1 O 0.79302(11) 0.63930(16) 0.34182(9) 0.0296(3) Uani 1 1 d . . .
N1 N 0.48076(12) 0.9129(2) 0.19379(9) 0.0291(3) Uani 1 1 d . A .
C2 C 0.44755(14) 0.8568(2) 0.11110(11) 0.0254(4) Uani 1 1 d . . .
N3 N 0.33660(12) 0.8950(2) 0.06423(9) 0.0292(3) Uani 1 1 d . . .
C11 C 0.28244(14) 0.8498(2) -0.02326(10) 0.0256(4) Uani 1 1 d . . .
N2 N 0.65263(13) 0.75352(19) 0.17736(10) 0.0307(3) Uani 1 1 d . A .
C14 C 0.16315(16) 0.7789(2) -0.19670(11) 0.0291(4) Uani 1 1 d . . .
O2 O 0.11367(12) 0.74259(17) -0.28369(8) 0.0385(3) Uani 1 1 d . . .
C13 C 0.10040(16) 0.8518(2) -0.13616(12) 0.0304(4) Uani 1 1 d . . .
C4 C 0.6490(2) 0.8920(4) 0.32159(15) 0.0320(6) Uani 0.920(7) 1 d P A 1
C5 C 0.78045(17) 0.8350(3) 0.34950(12) 0.0275(6) Uani 0.920(7) 1 d P A 1
H4A H 0.6004(19) 0.828(3) 0.3619(14) 0.041(6) Uiso 0.920(7) 1 d P A 1
H4B H 0.643(2) 1.029(3) 0.3289(15) 0.051(7) Uiso 0.920(7) 1 d P A 1
H5 H 0.8279(16) 0.898(2) 0.3104(12) 0.025(5) Uiso 0.920(7) 1 d P A 1
C16 C 0.34408(16) 0.7744(2) -0.08408(12) 0.0305(4) Uani 1 1 d . . .
C15 C 0.28492(17) 0.7391(2) -0.16960(12) 0.0321(4) Uani 1 1 d . . .
C1 C 0.59447(15) 0.8518(2) 0.22687(11) 0.0292(4) Uani 1 1 d . . .
C12 C 0.16006(15) 0.8858(2) -0.05067(11) 0.0288(4) Uani 1 1 d . . .
C17 C -0.00622(19) 0.8044(3) -0.31646(14) 0.0392(5) Uani 1 1 d . . .
C6 C 0.8313(2) 0.8836(3) 0.44494(14) 0.0434(5) Uani 1 1 d . . .
H17A H -0.065(2) 0.733(3) -0.2904(15) 0.054(7) Uiso 1 1 d . . .
H12 H 0.1181(15) 0.934(2) -0.0081(12) 0.033(5) Uiso 1 1 d . . .
H13 H 0.0197(17) 0.876(2) -0.1509(12) 0.036(5) Uiso 1 1 d . . .
H17C H -0.020(2) 0.780(3) -0.3778(17) 0.061(7) Uiso 1 1 d . . .
H17B H -0.0134(17) 0.941(3) -0.3067(13) 0.047(6) Uiso 1 1 d . . .
H3 H 0.2930(17) 0.958(3) 0.0937(14) 0.045(6) Uiso 1 1 d . . .
H6A H 0.781(2) 0.827(3) 0.4816(15) 0.054 Uiso 1 1 d . . .
H6C H 0.918(2) 0.848(3) 0.4615(14) 0.056(6) Uiso 1 1 d . . .
H6B H 0.8263(19) 1.016(3) 0.4543(15) 0.062(7) Uiso 1 1 d . . .
H15 H 0.3288(17) 0.691(3) -0.2112(12) 0.038(5) Uiso 1 1 d . . .
H1 H 0.764(2) 0.619(3) 0.2924(15) 0.053(7) Uiso 1 1 d . . .
H16 H 0.4248(19) 0.758(2) -0.0688(13) 0.039(6) Uiso 1 1 d . . .
C5A C 0.715(2) 0.797(3) 0.3726(16) 0.034(8) Uiso 0.080(7) 1 d P A 2
H5A H 0.6468 0.7516 0.3995 0.040 Uiso 0.080(7) 1 calc PR A 2
C4A C 0.683(3) 0.936(5) 0.309(2) 0.039(9) Uiso 0.080(7) 1 d P A 2
H4C H 0.7558 0.9844 0.2907 0.047 Uiso 0.080(7) 1 calc PR A 2
H4D H 0.6426 1.0384 0.3338 0.047 Uiso 0.080(7) 1 calc PR A 2

loop_
_atom_site_aniso_label
_atom_site_aniso_U_11
_atom_site_aniso_U_22
_atom_site_aniso_U_33
_atom_site_aniso_U_23
_atom_site_aniso_U_13
_atom_site_aniso_U_12
S1 0.0250(2) 0.0362(3) 0.0279(2) -0.00249(18) 0.00668(17) 0.00583(18)
O1 0.0300(7) 0.0278(7) 0.0305(7) 0.0012(5) 0.0046(6) -0.0021(5)
N1 0.0271(7) 0.0332(8) 0.0271(7) 0.0002(6) 0.0058(6) 0.0058(6)
C2 0.0248(8) 0.0251(8) 0.0280(9) 0.0032(7) 0.0090(7) 0.0003(7)
N3 0.0242(7) 0.0373(9) 0.0267(8) -0.0024(6) 0.0070(6) 0.0061(6)
C11 0.0268(8) 0.0242(8) 0.0266(8) 0.0020(7) 0.0074(7) -0.0004(7)
N2 0.0271(7) 0.0353(8) 0.0295(8) -0.0015(6) 0.0054(6) 0.0049(6)
C14 0.0324(9) 0.0253(9) 0.0285(9) -0.0026(7) 0.0039(7) -0.0031(7)
O2 0.0371(7) 0.0444(8) 0.0313(7) -0.0096(6) 0.0003(6) 0.0007(6)
C13 0.0238(9) 0.0299(9) 0.0366(10) -0.0019(7) 0.0040(8) -0.0005(7)
C4 0.0285(13) 0.0387(14) 0.0287(12) -0.0030(10) 0.0054(10) 0.0064(11)
C5 0.0260(11) 0.0269(10) 0.0301(10) -0.0006(8) 0.0067(8) -0.0017(8)
C16 0.0231(8) 0.0354(10) 0.0335(9) 0.0008(7) 0.0073(7) 0.0045(7)
C15 0.0328(9) 0.0341(10) 0.0314(9) -0.0037(7) 0.0109(8) 0.0028(8)
C1 0.0274(8) 0.0300(9) 0.0297(9) 0.0018(7) 0.0048(7) 0.0028(7)
C12 0.0254(8) 0.0315(9) 0.0302(9) -0.0015(7) 0.0074(7) 0.0021(7)
C17 0.0383(11) 0.0420(12) 0.0332(11) -0.0023(9) -0.0026(8) -0.0048(9)
C6 0.0441(12) 0.0444(13) 0.0366(11) -0.0079(9) -0.0034(9) 0.0052(10)

loop_
_atom_type_symbol
_atom_type_description
_atom_type_scat_dispersion_real
_atom_type_scat_dispersion_imag
_atom_type_scat_source
C C 0.0033 0.0016 'International Tables Vol C Tables 4.2.6.8 and 6.1.1.4'
H H 0.0000 0.0000 'International Tables Vol C Tables 4.2.6.8 and 6.1.1.4'
N N 0.0061 0.0033 'International Tables Vol C Tables 4.2.6.8 and 6.1.1.4'
O O 0.0106 0.0060 'International Tables Vol C Tables 4.2.6.8 and 6.1.1.4'
S S 0.1246 0.1234 'International Tables Vol C Tables 4.2.6.8 and 6.1.1.4'

loop_
_geom_angle_atom_site_label_1
_geom_angle_atom_site_label_2
_geom_angle_atom_site_label_3
_geom_angle
N2 S1 C2 92.28(8)
C2 N1 C1 109.00(14)
N1 C2 N3 120.60(14)
N1 C2 S1 111.11(12)
N3 C2 S1 128.24(13)
C2 N3 C11 130.34(15)
C12 C11 C16 118.23(15)
C12 C11 N3 117.58(14)
C16 C11 N3 124.18(15)
C1 N2 S1 107.30(12)
O2 C14 C15 116.02(15)
O2 C14 C13 124.78(16)
C15 C14 C13 119.19(16)
C14 O2 C17 117.30(15)
C12 C13 C14 119.76(16)
C1 C4 C5 114.20(18)
O1 C5 C6 106.67(16)
O1 C5 C4 110.71(18)
C6 C5 C4 111.74(17)
C15 C16 C11 120.58(16)
C16 C15 C14 120.67(16)
N2 C1 N1 120.30(15)
N2 C1 C4 121.26(16)
N1 C1 C4 118.38(16)
N2 C1 C4A 111.7(13)
N1 C1 C4A 125.2(13)
C13 C12 C11 121.54(15)
C4A C5A O1 113(2)
C4A C5A C6 105(2)
O1 C5A C6 93.5(13)
C5A C4A C1 109(3)

loop_
_geom_bond_atom_site_label_1
_geom_bond_atom_site_label_2
_geom_bond_distance
S1 N2 1.6669(16)
S1 C2 1.7347(16)
O1 C5 1.434(2)
O1 C5A 1.57(2)
N1 C2 1.320(2)
N1 C1 1.357(2)
C2 N3 1.343(2)
N3 C11 1.405(2)
C11 C12 1.387(2)
C11 C16 1.390(2)
N2 C1 1.315(2)
C14 O2 1.372(2)
C14 C15 1.385(3)
C14 C13 1.388(2)
O2 C17 1.419(2)
C13 C12 1.378(2)
C4 C1 1.496(3)
C4 C5 1.518(3)
C5 C6 1.511(3)
C16 C15 1.378(2)
C1 C4A 1.57(3)
C6 C5A 1.67(2)
C5A C4A 1.41(4)

loop_
_geom_hbond_atom_site_label_D
_geom_hbond_atom_site_label_H
_geom_hbond_atom_site_label_A
_geom_hbond_distance_DH
_geom_hbond_distance_HA
_geom_hbond_distance_DA
_geom_hbond_angle_DHA
_geom_hbond_site_symmetry_A
N3 H3 O1 0.87(2) 2.02(2) 2.8726(19) 170.9(19) 2_655
